data_7712882
loop_
_publ_author_name
'Deriabin, Konstantin V.'
'Golovenko, Ekaterina A.'
'Antonov, Nikita S.'
'Baykov, Sergey V.'
'Boyarskiy, Vadim P.'
'Islamova, Regina M.'

_publ_section_title
;
 Platinum macrocatalyst for heterogeneous Si-O dehydrocoupling.
;
_journal_name_full 'Dalton transactions (Cambridge, England : 2003)'
_journal_paper_doi 10.1039/d3dt00651d
_journal_year 2023
_chemical_formula_moiety 'C34 H32 Cl N5 O2 Pt, 2(C3 F3)'
_chemical_formula_sum 'C40 H32 Cl F6 N5 O2 Pt'
_chemical_formula_weight 959.24
_space_group_crystal_system triclinic
_space_group_IT_number 2
_space_group_name_Hall '-P 1'
_space_group_name_H-M_alt 'P -1'
_atom_sites_solution_hydrogens geom
_atom_sites_solution_primary dual
_audit_creation_date 2022-12-21
_audit_creation_method
;
Olex2 1.3
(compiled 2020.11.12 svn.r5f609507 for OlexSys, GUI svn.r6408)
;
_audit_update_record
;
2022-12-22 deposited with the CCDC.	2023-04-26 downloaded from the CCDC.
;
_cell_angle_alpha 107.1440(10)
_cell_angle_beta 103.5320(10)
_cell_angle_gamma 92.7200(10)
_cell_formula_units_Z 2
_cell_length_a 8.54280(10)
_cell_length_b 14.88440(10)
_cell_length_c 15.92190(10)
_cell_measurement_reflns_used 18763
_cell_measurement_temperature 100(2)
_cell_measurement_theta_max 68.0590
_cell_measurement_theta_min 2.9720
_cell_volume 1866.05(3)
_computing_cell_refinement 'CrysAlisPro 1.171.41.104a (Rigaku OD, 2021)'
_computing_data_collection 'CrysAlisPro 1.171.41.104a (Rigaku OD, 2021)'
_computing_data_reduction 'CrysAlisPro 1.171.41.104a (Rigaku OD, 2021)'
_computing_molecular_graphics 'Olex2 1.3 (Dolomanov et al., 2009)'
_computing_publication_material 'Olex2 1.3 (Dolomanov et al., 2009)'
_computing_structure_refinement 'SHELXL 2018/3 (Sheldrick, 2015)'
_computing_structure_solution 'SHELXT 2018/2 (Sheldrick, 2018)'
_diffrn_ambient_environment N~2~
_diffrn_ambient_temperature 100(2)
_diffrn_detector 'Hybrid Pixel Array Detector'
_diffrn_detector_area_resol_mean 10.0000
_diffrn_detector_type HyPix3000
_diffrn_measured_fraction_theta_full 0.996
_diffrn_measured_fraction_theta_max 0.990
_diffrn_measurement_details
;
List of Runs (angles in degrees, time in seconds):

  # Type    Start    End  Width  t~exp~   \w     \q     \k     \f   Frames
#--------------------------------------------------------------------------
  1  \w    -88.00 -62.00   0.50    0.20    --  -39.58 -69.00  56.00   52
  2  \w    -56.00 -31.00   0.50    0.20    --  -39.58  69.00-171.00   50
  3  \w    -11.00  20.00   0.50    0.20    --  -39.58  69.00-171.00   62
  4  \w     76.00 157.00   0.50    0.30    --   94.79  69.00-171.00  162
  5  \w     92.00 117.00   0.50    0.30    --   94.79 -69.00  56.00   50
  6  \w     39.00  65.00   0.50    0.30    --   94.79 -69.00  56.00   52
  7  \w    -58.00  24.00   0.50    0.20    --  -39.58  54.00   0.00  164
  8  \w    -15.00  25.00   0.50    0.20    --  -39.58  65.00  90.00   80
  9  \w    -58.00 -32.00   0.50    0.20    --  -39.58 -32.00  30.00   52
 10  \w    -57.00 -15.00   0.50    0.20    --  -39.58 138.00-150.00   84
 11  \w    -55.00 -29.00   0.50    0.20    --  -39.58 -69.00  56.00   52
 12  \w    -60.00 -20.00   0.50    0.20    --  -39.58  65.00  90.00   80
 13  \w    -93.00 -65.00   0.50    0.20    --  -39.58 138.00-150.00   56
 14  \w    -66.00 -14.00   0.50    0.20    --  -39.58 138.00 -30.00  104
 15  \w    -94.00 -69.00   0.50    0.20    --  -39.58 138.00 -30.00   50
 16  \w     24.00  60.00   0.50    0.20    --   39.58-138.00-150.00   72
 17  \w     69.00  98.00   0.50    0.20    --   39.58  43.00   0.00   58
 18  \w     31.00  57.00   0.50    0.20    --   39.58  54.00-120.00   52
 19  \w     65.00  93.00   0.50    0.20    --   39.58-138.00-150.00   56
 20  \w     31.00  60.00   0.50    0.20    --   39.58  43.00   0.00   58
 21  \w     30.00  62.00   0.50    0.20    --   39.58  32.00-180.00   64
 22  \w     63.00 102.00   0.50    0.20    --   39.58  69.00-171.00   78
 23  \w     69.00 100.00   0.50    0.20    --   39.58  54.00 120.00   62
 24  \w     26.00  51.00   0.50    0.20    --   39.58 -32.00 120.00   50
 25  \w     67.00 101.00   0.50    0.20    --   39.58  32.00-180.00   68
 26  \w     22.00  57.00   0.50    0.20    --   39.58  54.00 120.00   70
 27  \w     19.00  97.00   0.50    0.20    --   39.58  65.00 -90.00  156
 28  \w     21.00  46.00   0.50    0.20    --   39.58  69.00-171.00   50
 29  \w     34.00  59.00   0.50    0.20    --   39.58 -69.00  56.00   50
 30  \w     60.00 100.00   0.50    0.20    --   39.58  54.00-120.00   80
 31  \w     35.00  61.00   0.50    0.20    --   39.58  43.00 150.00   52
 32  \w     45.00 106.00   0.50    0.30    --   94.79 -42.00   0.00  122
 33  \w     46.00 115.00   0.50    0.30    --   94.79 -59.00-120.00  138
 34  \w     95.00 138.00   0.50    0.30    --   94.79  96.00 -90.00   86
 35  \w    112.00 149.00   0.50    0.30    --   94.79  68.00   0.00   74
 36  \w     38.00 105.00   0.50    0.30    --   94.79 -33.00-120.00  134
 37  \w     74.00  99.00   0.50    0.30    --   94.79-117.00 -60.00   50
 38  \w     63.00 111.00   0.50    0.30    --   94.79 -68.00  30.00   96
 39  \w    107.00 155.00   0.50    0.30    --   94.79  77.00 -60.00   96
 40  \w     49.00 116.00   0.50    0.30    --   94.79-145.00 -90.00  134
 41  \w     31.00 107.00   0.50    0.30    --   94.79-117.00 -90.00  152
 42  \w     88.00 150.00   0.50    0.30    --   94.79  77.00 120.00  124
 43  \w     74.00 109.00   0.50    0.30    --   94.79-117.00 150.00   70
 44  \w    119.00 151.00   0.50    0.30    --   94.79  77.00  30.00   64
 45  \w     36.00  61.00   0.50    0.30    --   94.79-117.00 150.00   50
 46  \w     29.00 107.00   0.50    0.30    --   94.79-117.00  60.00  156
 47  \w     97.00 132.00   0.50    0.30    --   94.79  33.00 120.00   70
 48  \w    101.00 126.00   0.50    0.30    --   94.79-145.00  60.00   50
 49  \w     57.00  89.00   0.50    0.30    --   94.79-145.00  60.00   64
 50  \w     83.00 144.00   0.50    0.30    --   94.79  77.00-150.00  122
 51  \w     80.00 141.00   0.50    0.30    --   94.79  59.00-180.00  122
 52  \w     24.00  96.00   0.50    0.30    --   94.79 -96.00  60.00  144
 53  \w     90.00 154.00   0.50    0.30    --   94.79  77.00  60.00  128
 54  \w    117.00 156.00   0.50    0.30    --   94.79  25.00 -90.00   78
 55  \w     42.00 108.00   0.50    0.30    --   94.79-145.00-120.00  132
 56  \w     27.00 119.00   0.50    0.30    --   94.79 -87.00 -90.00  184
 57  \w     76.00 157.00   0.50    0.30    --   94.79  59.00 150.00  162
 58  \w    -23.00   2.00   0.50    0.20    --  -39.58  69.00-171.00   50
 59  \w    -42.00 -17.00   0.50    0.20    --    4.00 119.00 173.24   50
 60  \w    -42.00 -17.00   0.50    0.20    --   20.00 145.00 163.31   50
 61  \w    -13.00  12.00   0.50    0.20    --   24.00 104.00 -55.60   50
 62  \w     -8.00  17.00   0.50    0.20    --   24.00  95.00  46.43   50
 63  \w     -8.00  17.00   0.50    0.20    --   24.00  96.00 -93.64   50
 64  \w      3.00  28.00   0.50    0.20    --   32.00  87.00 120.21   50
 65  \w      3.00  28.00   0.50    0.20    --   32.00  88.00 173.61   50
 66  \w      2.00  27.00   0.50    0.20    --   32.00  90.00 -50.05   50
 67  \w      2.00  27.00   0.50    0.20    --   32.00  89.00  19.96   50
 68  \w      2.00  27.00   0.50    0.20    --   32.00  90.00-159.85   50
 69  \w    -58.00 -33.00   0.50    0.20    --  -39.58  54.00 -60.00   50
 70  \w     13.00  38.00   0.50    0.20    --   39.58  81.00 -37.46   50
 71  \w     13.00  38.00   0.50    0.20    --   39.58  82.00  97.51   50
 72  \w     14.00  39.00   0.50    0.20    --   40.00  78.00-124.56   50
 73  \w     14.00  39.00   0.50    0.20    --   40.00  80.00-179.06   50
 74  \w     14.00  39.00   0.50    0.20    --   40.00  80.00 -46.16   50
 75  \w     14.00  42.00   0.50    0.20    --   40.00  81.00 -98.99   56
 76  \w     13.00  38.00   0.50    0.20    --   40.00  81.00  15.34   50
 77  \w     13.00  38.00   0.50    0.20    --   40.00  82.00  56.94   50
 78  \w     14.00  39.00   0.50    0.20    --   40.00  80.00 149.31   50
 79  \w     22.00  48.00   0.50    0.20    --   44.00  71.00 127.60   52
 80  \w     26.00  52.00   0.50    0.20    --   48.00  68.00  17.87   52
 81  \w     25.00  51.00   0.50    0.20    --   48.00  69.00  66.97   52
 82  \w     33.00  59.00   0.50    0.20    --   52.00  69.00 175.56   52
 83  \w     92.00 117.00   0.50    0.20    --   52.00  69.00 175.56   50
 84  \w     29.00  55.00   0.50    0.20    --   52.00  69.00 -86.06   52
 85  \w     91.00 117.00   0.50    0.20    --   52.00  69.00 -86.06   52
 86  \w     38.00  64.00   0.50    0.20    --   56.00  63.00 -12.60   52
 87  \w     37.00  62.00   0.50    0.20    --   60.00  71.00-160.11   50
 88  \w     86.00 124.00   0.50    0.20    --   60.00  70.00  30.95   76
 89  \w     37.00  75.00   0.50    0.20    --   60.00  70.00  30.95   76
 90  \w     37.00  63.00   0.50    0.20    --   60.00  70.00 -42.31   52
 91  \w     42.00  68.00   0.50    0.20    --   60.00  57.00 -93.89   52
 92  \w     37.00  62.00   0.50    0.20    --   60.00  69.00 146.14   50
 93  \w     50.00  97.00   0.50    0.20    --   64.00  71.00  84.12   94
 94  \w    104.00 129.00   0.50    0.20    --   64.00  66.00 -65.10   50
 95  \w     42.00  68.00   0.50    0.20    --   64.00  66.00 -65.10   52
 96  \w     41.00  66.00   0.50    0.20    --   64.00  70.00  65.40   50
 97  \w     46.00  83.00   0.50    0.30    --   68.00  64.00   4.27   74
 98  \w     50.00  76.00   0.50    0.30    --   72.00  65.00 -94.09   52
 99  \w     49.00  98.00   0.50    0.30    --   72.00  68.00-142.20   98
100  \w     50.00  76.00   0.50    0.30    --   72.00  67.00 -13.96   52
101  \w     59.00 131.00   0.50    0.30    --   72.00  54.00 -45.25  144
102  \w     49.00  75.00   0.50    0.30    --   72.00  68.00  74.96   52
103  \w     50.00  75.00   0.50    0.30    --   72.00  64.00 170.58   50
;
_diffrn_measurement_device 'four-circle diffractometer'
_diffrn_measurement_device_type 'SuperNova, Single source at offset/far, HyPix3000'
_diffrn_measurement_method '\w scans'
_diffrn_orient_matrix_type 'CrysAlisPro convention (1999,Acta A55,543-557)'
_diffrn_orient_matrix_UB_11 -0.1497044000
_diffrn_orient_matrix_UB_12 0.0393249000
_diffrn_orient_matrix_UB_13 -0.0445882000
_diffrn_orient_matrix_UB_21 0.0636226000
_diffrn_orient_matrix_UB_22 0.0991768000
_diffrn_orient_matrix_UB_23 0.0692066000
_diffrn_orient_matrix_UB_31 0.0921617000
_diffrn_orient_matrix_UB_32 0.0231687000
_diffrn_orient_matrix_UB_33 -0.0649412000
_diffrn_radiation_monochromator mirror
_diffrn_radiation_probe x-ray
_diffrn_radiation_type 'Cu K\a'
_diffrn_radiation_wavelength 1.54184
_diffrn_reflns_av_R_equivalents 0.0495
_diffrn_reflns_av_unetI/netI 0.0392
_diffrn_reflns_Laue_measured_fraction_full 0.996
_diffrn_reflns_Laue_measured_fraction_max 0.990
_diffrn_reflns_limit_h_max 10
_diffrn_reflns_limit_h_min -10
_diffrn_reflns_limit_k_max 17
_diffrn_reflns_limit_k_min -17
_diffrn_reflns_limit_l_max 17
_diffrn_reflns_limit_l_min -19
_diffrn_reflns_number 25125
_diffrn_reflns_point_group_measured_fraction_full 0.996
_diffrn_reflns_point_group_measured_fraction_max 0.990
_diffrn_reflns_theta_full 67.684
_diffrn_reflns_theta_max 68.237
_diffrn_reflns_theta_min 3.008
_diffrn_source 'micro-focus sealed X-ray tube'
_diffrn_source_type 'SuperNova (Cu) X-ray Source'
_exptl_absorpt_coefficient_mu 8.330
_exptl_absorpt_correction_T_max 1.00000
_exptl_absorpt_correction_T_min 0.88915
_exptl_absorpt_correction_type multi-scan
_exptl_absorpt_process_details
;
CrysAlisPro 1.171.41.104a (Rigaku Oxford Diffraction, 2021)
Empirical absorption correction using spherical harmonics,
implemented in SCALE3 ABSPACK scaling algorithm.
;
_exptl_crystal_colour 'clear yellow'
_exptl_crystal_colour_lustre clear
_exptl_crystal_colour_primary yellow
_exptl_crystal_density_diffrn 1.707
_exptl_crystal_description prism
_exptl_crystal_F_000 944
_exptl_crystal_recrystallization_method 'Re-crystallisation from solvent: hexafluorobenzene'
_exptl_crystal_size_max 0.15
_exptl_crystal_size_mid 0.14
_exptl_crystal_size_min 0.12
_refine_diff_density_max 1.098
_refine_diff_density_min -1.726
_refine_diff_density_rms 0.091
_refine_ls_extinction_method none
_refine_ls_goodness_of_fit_ref 1.031
_refine_ls_hydrogen_treatment constr
_refine_ls_matrix_type full
_refine_ls_number_parameters 501
_refine_ls_number_reflns 6764
_refine_ls_number_restraints 0
_refine_ls_restrained_S_all 1.031
_refine_ls_R_factor_all 0.0279
_refine_ls_R_factor_gt 0.0263
_refine_ls_shift/su_max 0.003
_refine_ls_shift/su_mean 0.000
_refine_ls_structure_factor_coef Fsqd
_refine_ls_weighting_details 'w=1/[\s^2^(Fo^2^)+(0.0348P)^2^+0.6366P] where P=(Fo^2^+2Fc^2^)/3'
_refine_ls_weighting_scheme calc
_refine_ls_wR_factor_gt 0.0640
_refine_ls_wR_factor_ref 0.0652
_reflns_Friedel_coverage 0.000
_reflns_number_gt 6407
_reflns_number_total 6764
_reflns_threshold_expression 'I > 2\s(I)'
_cod_data_source_file d3dt00651d2.cif
_cod_data_source_block svb-548
_cod_database_code 7712882
_shelx_shelxl_version_number 2018/3
_chemical_oxdiff_formula 'C35 H33 Cl4 O2 N Pt '
_shelx_space_group_comment
;
The symmetry employed for this shelxl refinement is uniquely defined
by the following loop, which should always be used as a source of
symmetry information in preference to the above space-group names.
They are only intended as comments.
;
_shelx_estimated_absorpt_t_max 0.435
_shelx_estimated_absorpt_t_min 0.368
_reflns_odcompleteness_completeness 99.97
_reflns_odcompleteness_iscentric 1
_reflns_odcompleteness_theta 66.97
_olex2_refinement_description
;
1.a Secondary CH2 refined with riding coordinates:
 C32(H32A,H32B)
1.b Aromatic/amide H refined with riding coordinates:
 C29(H29), C1(H1), C24(H24), C2(H2), C26(H26), C3(H3), C4(H4), C30(H30),
 C9(H9), C11(H11), C10(H10), C18(H18), C19(H19), C20(H20)
1.c Idealised Me refined as rotating group:
 C31(H31A,H31B,H31C), C14(H14A,H14B,H14C), C13(H13A,H13B,H13C), C23(H23A,H23B,
 H23C), C22(H22A,H22B,H22C)
1.d :
 C34(H34)
;
_olex2_submission_special_instructions 'No special instructions were received'
_oxdiff_exptl_absorpt_empirical_details
;
Empirical correction (ABSPACK) includes:
- Absorption correction using spherical harmonics
- Frame scaling
;
_oxdiff_exptl_absorpt_empirical_full_max 1.278
_oxdiff_exptl_absorpt_empirical_full_min 0.854

loop_
_space_group_symop_operation_xyz
'x, y, z'
'-x, -y, -z'

loop_
_atom_site_label
_atom_site_type_symbol
_atom_site_fract_x
_atom_site_fract_y
_atom_site_fract_z
_atom_site_U_iso_or_equiv
_atom_site_adp_type
_atom_site_occupancy
_atom_site_site_symmetry_order
_atom_site_calc_flag
_atom_site_refinement_flags_posn
_atom_site_refinement_flags_adp
_atom_site_refinement_flags_occupancy
_atom_site_disorder_assembly
_atom_site_disorder_group
Pt1 Pt -0.16529(2) 0.63049(2) 0.88656(2) 0.02120(6) Uani 1 1 d . . . . .
Cl1 Cl -0.34033(10) 0.70363(6) 0.97597(6) 0.03066(18) Uani 1 1 d . . . . .
F1S F 0.0668(3) 0.36435(16) 0.58153(15) 0.0496(6) Uani 1 1 d . . . . .
F5S F 1.4877(3) 0.16149(16) 0.45348(16) 0.0492(6) Uani 1 1 d . . . . .
F6S F 1.7066(3) 0.04408(17) 0.40766(15) 0.0464(6) Uani 1 1 d . . . . .
O2 O 0.6930(3) 0.19800(17) 0.68775(16) 0.0307(5) Uani 1 1 d . . . . .
F4S F 1.2758(3) 0.11673(17) 0.54287(16) 0.0478(6) Uani 1 1 d . . . . .
O1 O 0.4730(3) 0.13912(16) 0.75017(17) 0.0336(6) Uani 1 1 d . . . . .
F3S F 0.2429(3) 0.62820(17) 0.50583(16) 0.0512(6) Uani 1 1 d . . . . .
N1 N -0.1927(3) 0.50434(18) 0.91153(17) 0.0211(5) Uani 1 1 d . . . . .
F2S F 0.3097(3) 0.49243(19) 0.58583(16) 0.0559(6) Uani 1 1 d . . . . .
N2 N 0.0120(3) 0.47666(18) 0.83923(17) 0.0228(6) Uani 1 1 d . . . . .
N5 N 0.1167(3) 0.41165(18) 0.80886(17) 0.0238(6) Uani 1 1 d . . . . .
N4 N -0.0972(3) 0.82529(19) 0.86505(19) 0.0282(6) Uani 1 1 d . . . . .
N3 N 0.0310(3) 0.56998(18) 0.74853(17) 0.0238(6) Uani 1 1 d . . . . .
C15 C -0.1212(4) 0.7501(2) 0.8680(2) 0.0267(7) Uani 1 1 d . . . . .
C29 C 0.5964(4) 0.3522(2) 0.7054(2) 0.0274(7) Uani 1 1 d . . . . .
H29 H 0.678283 0.374429 0.682385 0.033 Uiso 1 1 calc R U . . .
C1 C -0.2992(4) 0.4785(2) 0.9532(2) 0.0257(7) Uani 1 1 d . . . . .
H1 H -0.372994 0.520925 0.972403 0.031 Uiso 1 1 calc R U . . .
C24 C 0.2452(4) 0.4429(2) 0.7927(2) 0.0259(7) Uani 1 1 d . . . . .
H24 H 0.265130 0.508110 0.798729 0.031 Uiso 1 1 calc R U . . .
C2 C -0.3040(4) 0.3927(2) 0.9687(2) 0.0287(7) Uani 1 1 d . . . . .
H2 H -0.381554 0.374954 0.996865 0.034 Uiso 1 1 calc R U . . .
C28 C 0.5883(4) 0.2621(2) 0.7108(2) 0.0257(7) Uani 1 1 d . . . . .
C5 C -0.0879(4) 0.4451(2) 0.8843(2) 0.0229(7) Uani 1 1 d . . . . .
C27 C 0.4659(4) 0.2293(2) 0.7450(2) 0.0271(7) Uani 1 1 d . . . . .
C6 C -0.0245(4) 0.5588(2) 0.8124(2) 0.0234(7) Uani 1 1 d . . . . .
C26 C 0.3527(4) 0.2865(2) 0.7700(2) 0.0256(7) Uani 1 1 d . . . . .
H26 H 0.268275 0.263234 0.790649 0.031 Uiso 1 1 calc R U . . .
C25 C 0.3605(4) 0.3791(2) 0.7652(2) 0.0261(7) Uani 1 1 d . . . . .
C7 C 0.0020(4) 0.6460(2) 0.7125(2) 0.0260(7) Uani 1 1 d . . . . .
C3 C -0.1932(4) 0.3322(2) 0.9423(2) 0.0288(7) Uani 1 1 d . . . . .
H3 H -0.194109 0.272652 0.952887 0.035 Uiso 1 1 calc R U . . .
C4 C -0.0823(4) 0.3582(2) 0.9011(2) 0.0261(7) Uani 1 1 d . . . . .
H4 H -0.003926 0.318156 0.884355 0.031 Uiso 1 1 calc R U . . .
C8 C 0.1383(4) 0.7092(2) 0.7232(2) 0.0324(8) Uani 1 1 d . . . . .
C30 C 0.4842(4) 0.4114(2) 0.7339(2) 0.0282(7) Uani 1 1 d . . . . .
H30 H 0.492356 0.474525 0.731778 0.034 Uiso 1 1 calc R U . . .
C32 C 0.8189(4) 0.2274(3) 0.6511(2) 0.0319(8) Uani 1 1 d . . . . .
H32A H 0.891784 0.282703 0.696667 0.038 Uiso 1 1 calc R U . . .
H32B H 0.770951 0.244835 0.596047 0.038 Uiso 1 1 calc R U . . .
C33 C 0.9081(4) 0.1464(3) 0.6285(2) 0.0347(8) Uani 1 1 d . . . . .
C5S C 1.4922(4) 0.0811(3) 0.4756(2) 0.0373(9) Uani 1 1 d . . . . .
C12 C -0.1514(4) 0.6527(2) 0.6600(2) 0.0287(7) Uani 1 1 d . . . . .
C31 C 0.3670(5) 0.1098(3) 0.7976(3) 0.0366(9) Uani 1 1 d . . . . .
H31A H 0.253906 0.108711 0.765080 0.055 Uiso 1 1 calc R U . . .
H31B H 0.389015 0.154428 0.859362 0.055 Uiso 1 1 calc R U . . .
H31C H 0.385515 0.046266 0.800694 0.055 Uiso 1 1 calc R U . . .
C14 C -0.2990(4) 0.5852(3) 0.6457(2) 0.0328(8) Uani 1 1 d . . . . .
H14A H -0.267956 0.521504 0.639828 0.049 Uiso 1 1 calc R U . . .
H14B H -0.379387 0.583897 0.590067 0.049 Uiso 1 1 calc R U . . .
H14C H -0.345772 0.606098 0.697816 0.049 Uiso 1 1 calc R U . . .
C16 C -0.0679(5) 0.9178(2) 0.8628(2) 0.0335(8) Uani 1 1 d . . . . .
C1S C 0.0340(5) 0.4312(3) 0.5416(2) 0.0366(8) Uani 1 1 d . . . . .
C4S C 1.3865(4) 0.0589(3) 0.5218(2) 0.0367(9) Uani 1 1 d . . . . .
C9 C 0.1178(5) 0.7812(3) 0.6832(3) 0.0383(9) Uani 1 1 d . . . . .
H9 H 0.208242 0.825543 0.691573 0.046 Uiso 1 1 calc R U . . .
C6S C 1.6046(4) 0.0217(3) 0.4529(2) 0.0365(8) Uani 1 1 d . . . . .
C11 C -0.1643(5) 0.7246(3) 0.6195(2) 0.0360(8) Uani 1 1 d . . . . .
H11 H -0.266419 0.729457 0.582626 0.043 Uiso 1 1 calc R U . . .
C34 C 0.9798(5) 0.0802(3) 0.6106(3) 0.0456(10) Uani 1 1 d . . . . .
H34 H 1.037384 0.027093 0.596275 0.055 Uiso 1 1 calc R U . . .
C21 C -0.1967(5) 0.9541(3) 0.8158(3) 0.0419(10) Uani 1 1 d . . . . .
C3S C 0.1227(5) 0.5654(3) 0.5034(2) 0.0360(8) Uani 1 1 d . . . . .
C10 C -0.0320(5) 0.7886(3) 0.6319(3) 0.0408(9) Uani 1 1 d . . . . .
H10 H -0.044316 0.837748 0.604911 0.049 Uiso 1 1 calc R U . . .
C2S C 0.1560(5) 0.4967(3) 0.5447(2) 0.0375(9) Uani 1 1 d . . . . .
C13 C 0.3036(4) 0.6983(3) 0.7764(3) 0.0414(9) Uani 1 1 d . . . . .
H13A H 0.298422 0.698355 0.837239 0.062 Uiso 1 1 calc R U . . .
H13B H 0.382246 0.751183 0.781816 0.062 Uiso 1 1 calc R U . . .
H13C H 0.337326 0.638430 0.744660 0.062 Uiso 1 1 calc R U . . .
C17 C 0.0863(5) 0.9668(3) 0.9074(3) 0.0425(10) Uani 1 1 d . . . . .
C18 C 0.1093(7) 1.0590(3) 0.9061(3) 0.0648(15) Uani 1 1 d . . . . .
H18 H 0.210936 1.096289 0.938031 0.078 Uiso 1 1 calc R U . . .
C19 C -0.0106(8) 1.0980(3) 0.8599(4) 0.080(2) Uani 1 1 d . . . . .
H19 H 0.009941 1.160964 0.859160 0.095 Uiso 1 1 calc R U . . .
C23 C -0.3597(5) 0.8967(3) 0.7728(3) 0.0569(12) Uani 1 1 d . . . . .
H23A H -0.348411 0.835927 0.730556 0.085 Uiso 1 1 calc R U . . .
H23B H -0.431521 0.931241 0.739442 0.085 Uiso 1 1 calc R U . . .
H23C H -0.405921 0.885461 0.820124 0.085 Uiso 1 1 calc R U . . .
C22 C 0.2169(5) 0.9224(3) 0.9545(3) 0.0546(12) Uani 1 1 d . . . . .
H22A H 0.180307 0.901462 1.000366 0.082 Uiso 1 1 calc R U . . .
H22B H 0.314305 0.968719 0.984154 0.082 Uiso 1 1 calc R U . . .
H22C H 0.242194 0.867701 0.909912 0.082 Uiso 1 1 calc R U . . .
C20 C -0.1614(7) 1.0460(3) 0.8143(4) 0.0669(16) Uani 1 1 d . . . . .
H20 H -0.242311 1.073537 0.781512 0.080 Uiso 1 1 calc R U . . .

loop_
_atom_site_aniso_label
_atom_site_aniso_U_11
_atom_site_aniso_U_22
_atom_site_aniso_U_33
_atom_site_aniso_U_23
_atom_site_aniso_U_13
_atom_site_aniso_U_12
Pt1 0.02480(9) 0.01672(8) 0.02468(8) 0.00853(6) 0.00837(6) 0.00483(6)
Cl1 0.0342(4) 0.0232(4) 0.0411(5) 0.0104(3) 0.0209(4) 0.0088(3)
F1S 0.0770(17) 0.0424(14) 0.0368(12) 0.0212(11) 0.0158(12) 0.0174(12)
F5S 0.0534(14) 0.0460(14) 0.0542(14) 0.0233(12) 0.0139(11) 0.0154(11)
F6S 0.0422(13) 0.0548(15) 0.0478(13) 0.0171(11) 0.0205(10) 0.0110(11)
O2 0.0283(12) 0.0313(13) 0.0395(14) 0.0127(11) 0.0194(11) 0.0080(10)
F4S 0.0398(12) 0.0531(15) 0.0535(14) 0.0152(12) 0.0166(11) 0.0223(11)
O1 0.0393(14) 0.0250(13) 0.0488(15) 0.0168(11) 0.0267(12) 0.0127(11)
F3S 0.0542(14) 0.0501(15) 0.0491(14) 0.0135(12) 0.0184(11) -0.0058(11)
N1 0.0257(14) 0.0176(13) 0.0230(13) 0.0103(11) 0.0070(11) 0.0024(11)
F2S 0.0425(13) 0.0739(18) 0.0508(14) 0.0254(13) 0.0029(11) 0.0116(12)
N2 0.0253(14) 0.0199(14) 0.0266(14) 0.0097(11) 0.0089(11) 0.0093(11)
N5 0.0273(14) 0.0210(14) 0.0245(14) 0.0077(11) 0.0072(11) 0.0110(11)
N4 0.0377(16) 0.0175(15) 0.0318(15) 0.0070(12) 0.0142(13) 0.0061(12)
N3 0.0286(14) 0.0196(14) 0.0265(14) 0.0095(11) 0.0091(11) 0.0088(11)
C15 0.0284(18) 0.0276(19) 0.0291(17) 0.0112(15) 0.0139(14) 0.0031(14)
C29 0.0234(16) 0.0312(19) 0.0299(18) 0.0124(15) 0.0074(14) 0.0038(14)
C1 0.0262(17) 0.0271(18) 0.0249(16) 0.0092(14) 0.0072(13) 0.0040(14)
C24 0.0272(17) 0.0202(17) 0.0306(17) 0.0100(14) 0.0046(14) 0.0071(13)
C2 0.0315(18) 0.0282(18) 0.0277(17) 0.0124(15) 0.0062(14) -0.0005(14)
C28 0.0210(16) 0.0294(18) 0.0262(16) 0.0079(14) 0.0057(13) 0.0068(13)
C5 0.0229(16) 0.0210(16) 0.0220(16) 0.0053(13) 0.0026(13) 0.0017(13)
C27 0.0305(18) 0.0236(17) 0.0311(18) 0.0111(14) 0.0114(14) 0.0076(14)
C6 0.0205(15) 0.0177(16) 0.0276(17) 0.0066(13) -0.0011(13) 0.0005(12)
C26 0.0264(17) 0.0243(17) 0.0274(17) 0.0083(14) 0.0089(13) 0.0069(13)
C25 0.0247(16) 0.0261(18) 0.0262(17) 0.0095(14) 0.0020(13) 0.0048(13)
C7 0.0355(18) 0.0209(17) 0.0273(17) 0.0118(14) 0.0124(14) 0.0083(14)
C3 0.0356(19) 0.0217(17) 0.0300(18) 0.0123(14) 0.0050(15) 0.0027(14)
C4 0.0312(17) 0.0204(16) 0.0268(17) 0.0097(14) 0.0039(14) 0.0081(14)
C8 0.037(2) 0.0262(18) 0.041(2) 0.0146(16) 0.0175(16) 0.0079(15)
C30 0.0265(17) 0.0268(18) 0.0341(18) 0.0166(15) 0.0042(14) 0.0031(14)
C32 0.0280(18) 0.036(2) 0.0339(19) 0.0101(16) 0.0138(15) 0.0038(15)
C33 0.0255(18) 0.046(2) 0.0313(19) 0.0078(17) 0.0108(15) 0.0037(17)
C5S 0.035(2) 0.041(2) 0.036(2) 0.0140(18) 0.0060(16) 0.0109(17)
C12 0.0353(19) 0.0267(18) 0.0282(17) 0.0106(15) 0.0123(15) 0.0101(15)
C31 0.047(2) 0.028(2) 0.050(2) 0.0210(18) 0.0289(19) 0.0136(16)
C14 0.0319(19) 0.040(2) 0.0305(18) 0.0160(16) 0.0082(15) 0.0089(16)
C16 0.053(2) 0.0200(18) 0.036(2) 0.0095(15) 0.0269(17) 0.0078(16)
C1S 0.052(2) 0.036(2) 0.0258(18) 0.0112(16) 0.0136(16) 0.0115(18)
C4S 0.0284(19) 0.043(2) 0.035(2) 0.0063(17) 0.0072(15) 0.0137(16)
C9 0.050(2) 0.0256(19) 0.048(2) 0.0153(17) 0.0244(19) 0.0047(17)
C6S 0.0314(19) 0.046(2) 0.0325(19) 0.0103(17) 0.0109(15) 0.0051(17)
C11 0.046(2) 0.037(2) 0.0319(19) 0.0174(17) 0.0115(16) 0.0196(17)
C34 0.033(2) 0.051(3) 0.052(2) 0.010(2) 0.0183(18) 0.0114(19)
C21 0.066(3) 0.034(2) 0.043(2) 0.0193(18) 0.033(2) 0.0282(19)
C3S 0.041(2) 0.039(2) 0.0288(18) 0.0080(16) 0.0138(16) 0.0029(17)
C10 0.063(3) 0.030(2) 0.043(2) 0.0223(18) 0.024(2) 0.0169(19)
C2S 0.038(2) 0.046(2) 0.0257(18) 0.0095(17) 0.0055(15) 0.0088(18)
C13 0.0310(19) 0.037(2) 0.059(3) 0.020(2) 0.0108(18) 0.0031(16)
C17 0.061(3) 0.027(2) 0.042(2) 0.0019(17) 0.032(2) -0.0017(18)
C18 0.099(4) 0.024(2) 0.080(3) -0.005(2) 0.070(3) -0.009(2)
C19 0.139(5) 0.022(2) 0.125(5) 0.032(3) 0.109(5) 0.025(3)
C23 0.059(3) 0.069(3) 0.047(3) 0.017(2) 0.018(2) 0.037(2)
C22 0.047(3) 0.060(3) 0.044(2) 0.000(2) 0.013(2) -0.011(2)
C20 0.117(4) 0.049(3) 0.083(4) 0.046(3) 0.077(3) 0.057(3)

loop_
_atom_type_symbol
_atom_type_description
_atom_type_scat_dispersion_real
_atom_type_scat_dispersion_imag
_atom_type_scat_source
C C 0.0181 0.0091 'International Tables Vol C Tables 4.2.6.8 and 6.1.1.4'
H H 0.0000 0.0000 'International Tables Vol C Tables 4.2.6.8 and 6.1.1.4'
Cl Cl 0.3639 0.7018 'International Tables Vol C Tables 4.2.6.8 and 6.1.1.4'
F F 0.0727 0.0534 'International Tables Vol C Tables 4.2.6.8 and 6.1.1.4'
N N 0.0311 0.0180 'International Tables Vol C Tables 4.2.6.8 and 6.1.1.4'
O O 0.0492 0.0322 'International Tables Vol C Tables 4.2.6.8 and 6.1.1.4'
Pt Pt -4.5932 6.9264 'International Tables Vol C Tables 4.2.6.8 and 6.1.1.4'

loop_
_geom_angle_atom_site_label_1
_geom_angle_atom_site_label_2
_geom_angle_atom_site_label_3
_geom_angle
_geom_angle_site_symmetry_1
_geom_angle_site_symmetry_3
_geom_angle_publ_flag
N1 Pt1 Cl1 94.38(8) . . ?
C15 Pt1 Cl1 87.74(10) . . ?
C15 Pt1 N1 175.37(11) . . ?
C15 Pt1 C6 96.97(13) . . ?
C6 Pt1 Cl1 175.26(9) . . ?
C6 Pt1 N1 80.96(11) . . ?
C28 O2 C32 116.7(3) . . ?
C27 O1 C31 115.7(3) . . ?
C1 N1 Pt1 126.7(2) . . ?
C5 N1 Pt1 113.67(19) . . ?
C5 N1 C1 119.6(3) . . ?
N5 N2 C6 127.0(2) . . ?
C5 N2 N5 113.8(2) . . ?
C5 N2 C6 117.7(3) . . ?
C24 N5 N2 118.4(3) . . ?
C15 N4 C16 179.2(3) . . ?
C6 N3 C7 124.0(3) . . ?
N4 C15 Pt1 173.4(3) . . ?
C28 C29 H29 120.1 . . ?
C28 C29 C30 119.9(3) . . ?
C30 C29 H29 120.1 . . ?
N1 C1 H1 119.1 . . ?
N1 C1 C2 121.7(3) . . ?
C2 C1 H1 119.1 . . ?
N5 C24 H24 119.8 . . ?
N5 C24 C25 120.3(3) . . ?
C25 C24 H24 119.8 . . ?
C1 C2 H2 120.7 . . ?
C1 C2 C3 118.7(3) . . ?
C3 C2 H2 120.7 . . ?
O2 C28 C29 125.8(3) . . ?
O2 C28 C27 114.4(3) . . ?
C29 C28 C27 119.8(3) . . ?
N1 C5 N2 115.1(3) . . ?
N1 C5 C4 121.5(3) . . ?
N2 C5 C4 123.4(3) . . ?
O1 C27 C28 114.6(3) . . ?
C26 C27 O1 125.2(3) . . ?
C26 C27 C28 120.2(3) . . ?
N2 C6 Pt1 109.0(2) . . ?
N3 C6 Pt1 133.9(2) . . ?
N3 C6 N2 117.1(3) . . ?
C27 C26 H26 119.8 . . ?
C27 C26 C25 120.5(3) . . ?
C25 C26 H26 119.8 . . ?
C26 C25 C24 122.4(3) . . ?
C30 C25 C24 118.8(3) . . ?
C30 C25 C26 118.8(3) . . ?
C8 C7 N3 116.7(3) . . ?
C12 C7 N3 122.1(3) . . ?
C12 C7 C8 120.8(3) . . ?
C2 C3 H3 119.9 . . ?
C4 C3 C2 120.2(3) . . ?
C4 C3 H3 119.9 . . ?
C5 C4 H4 120.9 . . ?
C3 C4 C5 118.2(3) . . ?
C3 C4 H4 120.9 . . ?
C7 C8 C13 120.2(3) . . ?
C9 C8 C7 118.8(3) . . ?
C9 C8 C13 121.0(3) . . ?
C29 C30 H30 119.6 . . ?
C25 C30 C29 120.9(3) . . ?
C25 C30 H30 119.6 . . ?
O2 C32 H32A 110.5 . . ?
O2 C32 H32B 110.5 . . ?
O2 C32 C33 106.1(3) . . ?
H32A C32 H32B 108.7 . . ?
C33 C32 H32A 110.5 . . ?
C33 C32 H32B 110.5 . . ?
C34 C33 C32 179.4(4) . . ?
F5S C5S C4S 120.2(3) . . ?
F5S C5S C6S 119.7(3) . . ?
C6S C5S C4S 120.1(4) . . ?
C7 C12 C14 122.2(3) . . ?
C11 C12 C7 117.9(3) . . ?
C11 C12 C14 119.8(3) . . ?
O1 C31 H31A 109.5 . . ?
O1 C31 H31B 109.5 . . ?
O1 C31 H31C 109.5 . . ?
H31A C31 H31B 109.5 . . ?
H31A C31 H31C 109.5 . . ?
H31B C31 H31C 109.5 . . ?
C12 C14 H14A 109.5 . . ?
C12 C14 H14B 109.5 . . ?
C12 C14 H14C 109.5 . . ?
H14A C14 H14B 109.5 . . ?
H14A C14 H14C 109.5 . . ?
H14B C14 H14C 109.5 . . ?
N4 C16 C21 117.4(3) . . ?
C17 C16 N4 117.6(3) . . ?
C17 C16 C21 125.0(4) . . ?
F1S C1S C3S 120.0(3) . 2_566 ?
F1S C1S C2S 120.6(4) . . ?
C3S C1S C2S 119.4(3) 2_566 . ?
F4S C4S C5S 119.8(4) . . ?
F4S C4S C6S 120.2(3) . 2_856 ?
C6S C4S C5S 120.0(3) 2_856 . ?
C8 C9 H9 119.6 . . ?
C10 C9 C8 120.7(3) . . ?
C10 C9 H9 119.6 . . ?
F6S C6S C5S 119.4(3) . . ?
F6S C6S C4S 120.7(3) . 2_856 ?
C4S C6S C5S 119.9(3) 2_856 . ?
C12 C11 H11 119.2 . . ?
C10 C11 C12 121.5(3) . . ?
C10 C11 H11 119.2 . . ?
C33 C34 H34 180.0 . . ?
C16 C21 C23 120.8(4) . . ?
C20 C21 C16 115.4(4) . . ?
C20 C21 C23 123.7(4) . . ?
F3S C3S C1S 119.8(3) . 2_566 ?
F3S C3S C2S 120.3(3) . . ?
C1S C3S C2S 119.9(3) 2_566 . ?
C9 C10 C11 120.1(3) . . ?
C9 C10 H10 120.0 . . ?
C11 C10 H10 120.0 . . ?
F2S C2S C1S 120.1(3) . . ?
F2S C2S C3S 119.2(3) . . ?
C1S C2S C3S 120.7(3) . . ?
C8 C13 H13A 109.5 . . ?
C8 C13 H13B 109.5 . . ?
C8 C13 H13C 109.5 . . ?
H13A C13 H13B 109.5 . . ?
H13A C13 H13C 109.5 . . ?
H13B C13 H13C 109.5 . . ?
C16 C17 C22 121.5(3) . . ?
C18 C17 C16 115.9(4) . . ?
C18 C17 C22 122.5(4) . . ?
C17 C18 H18 119.1 . . ?
C19 C18 C17 121.9(5) . . ?
C19 C18 H18 119.1 . . ?
C18 C19 H19 119.8 . . ?
C18 C19 C20 120.4(4) . . ?
C20 C19 H19 119.8 . . ?
C21 C23 H23A 109.5 . . ?
C21 C23 H23B 109.5 . . ?
C21 C23 H23C 109.5 . . ?
H23A C23 H23B 109.5 . . ?
H23A C23 H23C 109.5 . . ?
H23B C23 H23C 109.5 . . ?
C17 C22 H22A 109.5 . . ?
C17 C22 H22B 109.5 . . ?
C17 C22 H22C 109.5 . . ?
H22A C22 H22B 109.5 . . ?
H22A C22 H22C 109.5 . . ?
H22B C22 H22C 109.5 . . ?
C21 C20 H20 119.4 . . ?
C19 C20 C21 121.2(5) . . ?
C19 C20 H20 119.4 . . ?

loop_
_geom_bond_atom_site_label_1
_geom_bond_atom_site_label_2
_geom_bond_distance
_geom_bond_site_symmetry_2
_geom_bond_publ_flag
Pt1 Cl1 2.3844(8) . ?
Pt1 N1 2.045(2) . ?
Pt1 C15 1.923(3) . ?
Pt1 C6 2.006(3) . ?
F1S C1S 1.337(4) . ?
F5S C5S 1.343(4) . ?
F6S C6S 1.341(4) . ?
O2 C28 1.368(4) . ?
O2 C32 1.445(4) . ?
F4S C4S 1.342(4) . ?
O1 C27 1.372(4) . ?
O1 C31 1.434(4) . ?
F3S C3S 1.341(4) . ?
N1 C1 1.348(4) . ?
N1 C5 1.340(4) . ?
F2S C2S 1.337(4) . ?
N2 N5 1.406(3) . ?
N2 C5 1.383(4) . ?
N2 C6 1.434(4) . ?
N5 C24 1.281(4) . ?
N4 C15 1.144(4) . ?
N4 C16 1.400(4) . ?
N3 C6 1.267(4) . ?
N3 C7 1.419(4) . ?
C29 H29 0.9500 . ?
C29 C28 1.369(5) . ?
C29 C30 1.396(5) . ?
C1 H1 0.9500 . ?
C1 C2 1.371(4) . ?
C24 H24 0.9500 . ?
C24 C25 1.452(4) . ?
C2 H2 0.9500 . ?
C2 C3 1.387(5) . ?
C28 C27 1.415(4) . ?
C5 C4 1.396(4) . ?
C27 C26 1.369(4) . ?
C26 H26 0.9500 . ?
C26 C25 1.402(4) . ?
C25 C30 1.392(4) . ?
C7 C8 1.407(5) . ?
C7 C12 1.406(5) . ?
C3 H3 0.9500 . ?
C3 C4 1.373(5) . ?
C4 H4 0.9500 . ?
C8 C9 1.397(5) . ?
C8 C13 1.510(5) . ?
C30 H30 0.9500 . ?
C32 H32A 0.9900 . ?
C32 H32B 0.9900 . ?
C32 C33 1.457(5) . ?
C33 C34 1.183(5) . ?
C5S C4S 1.375(5) . ?
C5S C6S 1.375(5) . ?
C12 C14 1.504(5) . ?
C12 C11 1.399(5) . ?
C31 H31A 0.9800 . ?
C31 H31B 0.9800 . ?
C31 H31C 0.9800 . ?
C14 H14A 0.9800 . ?
C14 H14B 0.9800 . ?
C14 H14C 0.9800 . ?
C16 C21 1.404(5) . ?
C16 C17 1.392(5) . ?
C1S C3S 1.374(5) 2_566 ?
C1S C2S 1.375(5) . ?
C4S C6S 1.373(5) 2_856 ?
C9 H9 0.9500 . ?
C9 C10 1.376(5) . ?
C11 H11 0.9500 . ?
C11 C10 1.381(5) . ?
C34 H34 0.9500 . ?
C21 C23 1.494(6) . ?
C21 C20 1.395(6) . ?
C3S C2S 1.377(5) . ?
C10 H10 0.9500 . ?
C13 H13A 0.9800 . ?
C13 H13B 0.9800 . ?
C13 H13C 0.9800 . ?
C17 C18 1.384(6) . ?
C17 C22 1.488(6) . ?
C18 H18 0.9500 . ?
C18 C19 1.371(8) . ?
C19 H19 0.9500 . ?
C19 C20 1.387(8) . ?
C23 H23A 0.9800 . ?
C23 H23B 0.9800 . ?
C23 H23C 0.9800 . ?
C22 H22A 0.9800 . ?
C22 H22B 0.9800 . ?
C22 H22C 0.9800 . ?
C20 H20 0.9500 . ?

loop_
_geom_torsion_atom_site_label_1
_geom_torsion_atom_site_label_2
_geom_torsion_atom_site_label_3
_geom_torsion_atom_site_label_4
_geom_torsion
_geom_torsion_site_symmetry_1
_geom_torsion_site_symmetry_2
_geom_torsion_site_symmetry_3
_geom_torsion_site_symmetry_4
_geom_torsion_publ_flag
Pt1 N1 C1 C2 -178.2(2) . . . . ?
Pt1 N1 C5 N2 -4.1(3) . . . . ?
Pt1 N1 C5 C4 176.0(2) . . . . ?
F1S C1S C2S F2S 1.8(5) . . . . ?
F1S C1S C2S C3S 179.8(3) . . . . ?
F5S C5S C4S F4S 1.7(5) . . . . ?
F5S C5S C4S C6S -177.7(3) . . . 2_856 ?
F5S C5S C6S F6S -1.1(5) . . . . ?
F5S C5S C6S C4S 177.7(3) . . . 2_856 ?
O2 C28 C27 O1 0.5(4) . . . . ?
O2 C28 C27 C26 -179.5(3) . . . . ?
O1 C27 C26 C25 177.5(3) . . . . ?
F3S C3S C2S F2S -1.1(5) . . . . ?
F3S C3S C2S C1S -179.1(3) . . . . ?
N1 C1 C2 C3 1.5(5) . . . . ?
N1 C5 C4 C3 3.3(5) . . . . ?
N2 N5 C24 C25 177.2(3) . . . . ?
N2 C5 C4 C3 -176.7(3) . . . . ?
N5 N2 C5 N1 -177.9(2) . . . . ?
N5 N2 C5 C4 2.0(4) . . . . ?
N5 N2 C6 Pt1 -174.9(2) . . . . ?
N5 N2 C6 N3 7.0(4) . . . . ?
N5 C24 C25 C26 -11.1(5) . . . . ?
N5 C24 C25 C30 169.6(3) . . . . ?
N4 C16 C21 C23 2.0(5) . . . . ?
N4 C16 C21 C20 -179.2(3) . . . . ?
N4 C16 C17 C18 -178.1(3) . . . . ?
N4 C16 C17 C22 1.1(5) . . . . ?
N3 C7 C8 C9 175.5(3) . . . . ?
N3 C7 C8 C13 -4.0(5) . . . . ?
N3 C7 C12 C14 5.8(5) . . . . ?
N3 C7 C12 C11 -173.4(3) . . . . ?
C29 C28 C27 O1 -177.9(3) . . . . ?
C29 C28 C27 C26 2.1(5) . . . . ?
C1 N1 C5 N2 177.6(3) . . . . ?
C1 N1 C5 C4 -2.3(4) . . . . ?
C1 C2 C3 C4 -0.5(5) . . . . ?
C24 C25 C30 C29 -179.1(3) . . . . ?
C2 C3 C4 C5 -1.8(5) . . . . ?
C28 O2 C32 C33 -177.6(3) . . . . ?
C28 C29 C30 C25 -2.0(5) . . . . ?
C28 C27 C26 C25 -2.4(5) . . . . ?
C5 N1 C1 C2 -0.1(5) . . . . ?
C5 N2 N5 C24 -158.5(3) . . . . ?
C5 N2 C6 Pt1 19.7(3) . . . . ?
C5 N2 C6 N3 -158.4(3) . . . . ?
C27 C26 C25 C24 -178.7(3) . . . . ?
C27 C26 C25 C30 0.6(5) . . . . ?
C6 N2 N5 C24 35.7(4) . . . . ?
C6 N2 C5 N1 -10.7(4) . . . . ?
C6 N2 C5 C4 169.3(3) . . . . ?
C6 N3 C7 C8 116.6(4) . . . . ?
C6 N3 C7 C12 -70.2(4) . . . . ?
C26 C25 C30 C29 1.6(5) . . . . ?
C7 N3 C6 Pt1 0.7(5) . . . . ?
C7 N3 C6 N2 178.2(3) . . . . ?
C7 C8 C9 C10 -2.0(6) . . . . ?
C7 C12 C11 C10 -1.4(5) . . . . ?
C8 C7 C12 C14 178.8(3) . . . . ?
C8 C7 C12 C11 -0.5(5) . . . . ?
C8 C9 C10 C11 0.2(6) . . . . ?
C30 C29 C28 O2 -178.1(3) . . . . ?
C30 C29 C28 C27 0.2(5) . . . . ?
C32 O2 C28 C29 -2.6(5) . . . . ?
C32 O2 C28 C27 179.1(3) . . . . ?
C12 C7 C8 C9 2.2(5) . . . . ?
C12 C7 C8 C13 -177.4(3) . . . . ?
C12 C11 C10 C9 1.6(6) . . . . ?
C31 O1 C27 C28 170.6(3) . . . . ?
C31 O1 C27 C26 -9.4(5) . . . . ?
C14 C12 C11 C10 179.3(3) . . . . ?
C16 C21 C20 C19 -2.5(6) . . . . ?
C16 C17 C18 C19 -2.9(6) . . . . ?
C1S C3S C2S F2S 177.9(3) 2_566 . . . ?
C1S C3S C2S C1S -0.1(6) 2_566 . . . ?
C4S C5S C6S F6S 179.8(3) . . . . ?
C4S C5S C6S C4S -1.3(6) . . . 2_856 ?
C6S C5S C4S F4S -179.3(3) . . . . ?
C6S C5S C4S C6S 1.3(6) . . . 2_856 ?
C21 C16 C17 C18 1.7(5) . . . . ?
C21 C16 C17 C22 -179.0(4) . . . . ?
C3S C1S C2S F2S -177.9(3) 2_566 . . . ?
C3S C1S C2S C3S 0.1(6) 2_566 . . . ?
C13 C8 C9 C10 177.5(4) . . . . ?
C17 C16 C21 C23 -177.9(4) . . . . ?
C17 C16 C21 C20 0.9(5) . . . . ?
C17 C18 C19 C20 1.5(7) . . . . ?
C18 C19 C20 C21 1.5(7) . . . . ?
C23 C21 C20 C19 176.2(4) . . . . ?
C22 C17 C18 C19 177.8(4) . . . . ?
